data_2234210
loop_
_publ_author_name
'Abdel-Aziz, Hatem A.'
'Ghabbour, Hazem A.'
'Hemamalini, Madhukar'
'Fun, Hoong-Kun'

_publ_section_title
;
 (1<i>Z</i>,2<i>E</i>)-<i>N</i>'-{2-Chloro-1-methyl-2-[2-(4-methylphenyl)hydrazin-1-ylidene]ethylidene}-4-methoxybenzohydrazide
;
_journal_coeditor_code HB6653
_journal_issue 4
_journal_name_full 'Acta Crystallographica Section E'
_journal_page_first o926
_journal_paper_doi 10.1107/S1600536812008367
_journal_volume 68
_journal_year 2012
_chemical_formula_iupac 'C18 H19 Cl N4 O2'
_chemical_formula_moiety 'C18 H19 Cl N4 O2'
_chemical_formula_sum 'C18 H19 Cl N4 O2'
_chemical_formula_weight 358.82
_chemical_name_systematic
;
(1<i>Z</i>,2<i>E</i>)-<i>N</i>'-{2-chloro-1-methyl-2-[2-(4-
methylphenyl)hydrazin-1-ylidene]ethylidene}-4-methoxybenzohydrazide
;
_space_group_IT_number 14
_symmetry_cell_setting monoclinic
_symmetry_space_group_name_Hall '-P 2yn'
_symmetry_space_group_name_H-M 'P 1 21/n 1'
_atom_sites_solution_hydrogens geom
_atom_sites_solution_primary direct
_atom_sites_solution_secondary difmap
_audit_creation_method SHELXL97
_cell_angle_alpha 90.00
_cell_angle_beta 101.292(5)
_cell_angle_gamma 90.00
_cell_formula_units_Z 8
_cell_length_a 10.8081(6)
_cell_length_b 17.6741(12)
_cell_length_c 18.8074(13)
_cell_measurement_reflns_used 682
_cell_measurement_temperature 296(2)
_cell_measurement_theta_max 50.13
_cell_measurement_theta_min 3.46
_cell_volume 3523.1(4)
_computing_cell_refinement 'SAINT (Bruker, 2009)'
_computing_data_collection 'APEX2 (Bruker, 2009)'
_computing_data_reduction 'SAINT (Bruker, 2009)'
_computing_molecular_graphics 'SHELXTL (Sheldrick, 2008)'
_computing_publication_material
;
SHELXTL (Sheldrick, 2008) and PLATON (Spek, 2009)
;
_computing_structure_refinement 'SHELXTL (Sheldrick, 2008)'
_computing_structure_solution 'SHELXTL (Sheldrick, 2008)'
_diffrn_ambient_temperature 296(2)
_diffrn_measured_fraction_theta_full 0.977
_diffrn_measured_fraction_theta_max 0.977
_diffrn_measurement_device_type 'Bruker SMART APEXII CCD'
_diffrn_measurement_method '\f and \w'
_diffrn_radiation_monochromator graphite
_diffrn_radiation_source 'fine-focus sealed tube'
_diffrn_radiation_type CuK\a
_diffrn_radiation_wavelength 1.54178
_diffrn_reflns_av_R_equivalents 0.0688
_diffrn_reflns_av_sigmaI/netI 0.0501
_diffrn_reflns_limit_h_max 12
_diffrn_reflns_limit_h_min -11
_diffrn_reflns_limit_k_max 21
_diffrn_reflns_limit_k_min -20
_diffrn_reflns_limit_l_max 22
_diffrn_reflns_limit_l_min -22
_diffrn_reflns_number 23827
_diffrn_reflns_theta_full 70.84
_diffrn_reflns_theta_max 70.84
_diffrn_reflns_theta_min 3.46
_diffrn_standards_number 0
_exptl_absorpt_coefficient_mu 2.082
_exptl_absorpt_correction_T_max 0.7706
_exptl_absorpt_correction_T_min 0.3381
_exptl_absorpt_correction_type multi-scan
_exptl_absorpt_process_details '(SADABS; Bruker, 2009)'
_exptl_crystal_colour colourless
_exptl_crystal_density_diffrn 1.353
_exptl_crystal_density_method 'not measured'
_exptl_crystal_description block
_exptl_crystal_F_000 1504
_exptl_crystal_size_max 0.67
_exptl_crystal_size_mid 0.16
_exptl_crystal_size_min 0.13
_refine_diff_density_max 0.205
_refine_diff_density_min -0.266
_refine_ls_extinction_method none
_refine_ls_goodness_of_fit_ref 0.919
_refine_ls_hydrogen_treatment mixed
_refine_ls_matrix_type full
_refine_ls_number_parameters 473
_refine_ls_number_reflns 6634
_refine_ls_number_restraints 0
_refine_ls_restrained_S_all 0.919
_refine_ls_R_factor_all 0.0825
_refine_ls_R_factor_gt 0.0498
_refine_ls_shift/su_max_lt 0.001
_refine_ls_shift/su_mean 0.000
_refine_ls_structure_factor_coef Fsqd
_refine_ls_weighting_details 'calc w = 1/[\s^2^(Fo^2^)+(0.0723P)^2^] where P=(Fo^2^+2Fc^2^)/3'
_refine_ls_weighting_scheme calc
_refine_ls_wR_factor_gt 0.1226
_refine_ls_wR_factor_ref 0.1367
_reflns_number_gt 4034
_reflns_number_total 6634
_reflns_threshold_expression I>2\s(I)
_cod_data_source_file hb6653.cif
_cod_data_source_block I
_cod_original_sg_symbol_H-M 'P 21/n'
_cod_database_code 2234210
_cod_database_fobs_code 2234210

loop_
_symmetry_equiv_pos_as_xyz
'x, y, z'
'-x+1/2, y+1/2, -z+1/2'
'-x, -y, -z'
'x-1/2, -y-1/2, z-1/2'

loop_
_atom_site_type_symbol
_atom_site_label
_atom_site_fract_x
_atom_site_fract_y
_atom_site_fract_z
_atom_site_U_iso_or_equiv
_atom_site_adp_type
_atom_site_calc_flag
_atom_site_refinement_flags
_atom_site_occupancy
_atom_site_symmetry_multiplicity
Cl Cl1A 0.58879(6) 0.16734(5) 0.05740(4) 0.0709(2) Uani d . 1 1
O O1A 0.59702(17) 0.04472(13) 0.26901(10) 0.0697(6) Uani d . 1 1
O O2A 0.93683(19) -0.13626(13) 0.52739(11) 0.0733(6) Uani d . 1 1
N N1A 0.7147(2) 0.17038(14) -0.06169(12) 0.0574(6) Uani d . 1 1
H H1N2 0.651(2) 0.1952(16) -0.0579(13) 0.055(8) Uiso d . 1 1
N N2A 0.77016(17) 0.12348(13) -0.00915(10) 0.0495(5) Uani d . 1 1
N N3A 0.71923(18) 0.06453(12) 0.16041(11) 0.0505(5) Uani d . 1 1
N N4A 0.7690(2) 0.02089(13) 0.21952(11) 0.0505(5) Uani d . 1 1
H H1N1 0.847(3) 0.0088(17) 0.2317(15) 0.073(9) Uiso d . 1 1
C C1A 0.7724(2) 0.18923(15) -0.12007(13) 0.0483(6) Uani d . 1 1
C C2A 0.8838(2) 0.15662(15) -0.12980(13) 0.0527(6) Uani d . 1 1
H H2AA 0.9219 0.1188 -0.0987 0.063 Uiso calc R 1 1
C C3A 0.9385(2) 0.18116(16) -0.18688(14) 0.0554(6) Uani d . 1 1
H H3AA 1.0130 0.1587 -0.1938 0.066 Uiso calc R 1 1
C C4A 0.8849(2) 0.23833(16) -0.23384(13) 0.0515(6) Uani d . 1 1
C C5A 0.7702(2) 0.26801(16) -0.22403(13) 0.0542(6) Uani d . 1 1
H H5AA 0.7304 0.3050 -0.2556 0.065 Uiso calc R 1 1
C C6A 0.7146(2) 0.24337(16) -0.16808(13) 0.0532(6) Uani d . 1 1
H H6AA 0.6374 0.2635 -0.1627 0.064 Uiso calc R 1 1
C C7A 0.7219(2) 0.11569(15) 0.04729(13) 0.0479(6) Uani d . 1 1
C C8A 0.7762(2) 0.06449(14) 0.10652(12) 0.0465(6) Uani d . 1 1
C C9A 0.8895(2) 0.01858(17) 0.09952(13) 0.0570(7) Uani d . 1 1
H H9AA 0.8792 -0.0322 0.1154 0.086 Uiso calc R 1 1
H H9AB 0.9635 0.0405 0.1289 0.086 Uiso calc R 1 1
H H9AC 0.8987 0.0180 0.0498 0.086 Uiso calc R 1 1
C C10A 0.7013(2) 0.01690(16) 0.27438(13) 0.0513(6) Uani d . 1 1
C C11A 0.7643(2) -0.02482(15) 0.34023(13) 0.0482(6) Uani d . 1 1
C C12A 0.7512(2) 0.00365(16) 0.40728(14) 0.0564(7) Uani d . 1 1
H H12A 0.7036 0.0471 0.4095 0.068 Uiso calc R 1 1
C C13A 0.8081(2) -0.03193(17) 0.47067(14) 0.0592(7) Uani d . 1 1
H H13B 0.8001 -0.0116 0.5152 0.071 Uiso calc R 1 1
C C14A 0.8764(2) -0.09732(16) 0.46832(14) 0.0548(6) Uani d . 1 1
C C15A 0.8862(2) -0.12742(16) 0.40139(15) 0.0587(7) Uani d . 1 1
H H15B 0.9297 -0.1725 0.3992 0.070 Uiso calc R 1 1
C C16A 0.8320(2) -0.09081(16) 0.33831(14) 0.0562(6) Uani d . 1 1
H H16B 0.8410 -0.1108 0.2939 0.067 Uiso calc R 1 1
C C17A 0.9474(3) -0.1002(2) 0.59612(14) 0.0787(9) Uani d . 1 1
H H17D 1.0058 -0.1277 0.6319 0.118 Uiso calc R 1 1
H H17E 0.8662 -0.0991 0.6096 0.118 Uiso calc R 1 1
H H17F 0.9773 -0.0493 0.5931 0.118 Uiso calc R 1 1
C C18A 0.9478(3) 0.26841(18) -0.29298(14) 0.0653(8) Uani d . 1 1
H H18A 1.0217 0.2389 -0.2948 0.098 Uiso calc R 1 1
H H18B 0.9715 0.3203 -0.2830 0.098 Uiso calc R 1 1
H H18C 0.8902 0.2652 -0.3388 0.098 Uiso calc R 1 1
Cl Cl1B 0.09492(6) 0.17833(4) 0.06847(4) 0.0690(2) Uani d . 1 1
O O1B 0.08021(16) 0.00658(13) 0.25845(10) 0.0677(6) Uani d . 1 1
O O2B 0.41947(16) -0.15836(11) 0.52262(9) 0.0593(5) Uani d . 1 1
N N1B 0.2306(2) 0.18981(14) -0.04787(11) 0.0561(6) Uani d . 1 1
H H1N3 0.175(3) 0.2186(17) -0.0381(15) 0.063(9) Uiso d . 1 1
N N2B 0.27462(18) 0.13522(12) -0.00049(10) 0.0488(5) Uani d . 1 1
N N3B 0.21195(19) 0.06202(12) 0.16206(11) 0.0522(5) Uani d . 1 1
N N4B 0.2637(2) 0.01366(14) 0.21748(11) 0.0553(6) Uani d . 1 1
H H1N4 0.341(3) 0.0023(16) 0.2249(14) 0.062(9) Uiso d . 1 1
C C1B 0.2828(2) 0.20065(16) -0.11030(12) 0.0483(6) Uani d . 1 1
C C2B 0.3676(2) 0.15036(16) -0.13001(13) 0.0552(6) Uani d . 1 1
H H2BA 0.3947 0.1085 -0.1012 0.066 Uiso calc R 1 1
C C3B 0.4121(2) 0.16293(17) -0.19348(14) 0.0588(7) Uani d . 1 1
H H3BA 0.4690 0.1288 -0.2067 0.071 Uiso calc R 1 1
C C4B 0.3744(2) 0.22483(17) -0.23770(13) 0.0565(7) Uani d . 1 1
C C5B 0.2889(2) 0.27408(16) -0.21659(14) 0.0585(7) Uani d . 1 1
H H5BA 0.2612 0.3158 -0.2454 0.070 Uiso calc R 1 1
C C6B 0.2436(2) 0.26265(16) -0.15338(14) 0.0567(7) Uani d . 1 1
H H6BA 0.1868 0.2968 -0.1400 0.068 Uiso calc R 1 1
C C7B 0.2228(2) 0.12438(15) 0.05462(12) 0.0468(6) Uani d . 1 1
C C8B 0.2722(2) 0.06806(14) 0.10995(12) 0.0476(6) Uani d . 1 1
C C9B 0.3883(2) 0.02446(16) 0.10250(13) 0.0555(6) Uani d . 1 1
H H9BA 0.3783 -0.0276 0.1149 0.083 Uiso calc R 1 1
H H9BB 0.4603 0.0454 0.1345 0.083 Uiso calc R 1 1
H H9BC 0.4004 0.0277 0.0534 0.083 Uiso calc R 1 1
C C10B 0.1923(2) -0.00721(16) 0.26657(13) 0.0518(6) Uani d . 1 1
C C11B 0.2620(2) -0.04923(15) 0.33097(13) 0.0486(6) Uani d . 1 1
C C12B 0.1914(2) -0.09340(17) 0.36911(13) 0.0574(7) Uani d . 1 1
H H12B 0.1050 -0.0983 0.3519 0.069 Uiso calc R 1 1
C C13B 0.2459(2) -0.13004(17) 0.43162(14) 0.0576(7) Uani d . 1 1
H H13A 0.1969 -0.1599 0.4560 0.069 Uiso calc R 1 1
C C14B 0.3738(2) -0.12254(15) 0.45834(13) 0.0492(6) Uani d . 1 1
C C15B 0.4464(2) -0.08009(17) 0.42068(14) 0.0581(7) Uani d . 1 1
H H15A 0.5330 -0.0759 0.4377 0.070 Uiso calc R 1 1
C C16B 0.3900(2) -0.04350(17) 0.35718(14) 0.0568(7) Uani d . 1 1
H H16A 0.4392 -0.0147 0.3320 0.068 Uiso calc R 1 1
C C17B 0.5505(3) -0.1523(2) 0.55176(16) 0.0784(9) Uani d . 1 1
H H17A 0.5692 -0.1773 0.5979 0.118 Uiso calc R 1 1
H H17B 0.5734 -0.0999 0.5578 0.118 Uiso calc R 1 1
H H17C 0.5973 -0.1757 0.5193 0.118 Uiso calc R 1 1
C C18B 0.4217(3) 0.2380(2) -0.30722(15) 0.0816(10) Uani d . 1 1
H H18D 0.4558 0.2882 -0.3070 0.122 Uiso calc R 1 1
H H18E 0.3532 0.2325 -0.3479 0.122 Uiso calc R 1 1
H H18F 0.4863 0.2017 -0.3109 0.122 Uiso calc R 1 1

loop_
_atom_site_aniso_label
_atom_site_aniso_U_11
_atom_site_aniso_U_22
_atom_site_aniso_U_33
_atom_site_aniso_U_12
_atom_site_aniso_U_13
_atom_site_aniso_U_23
Cl1A 0.0695(4) 0.0784(5) 0.0718(5) 0.0242(4) 0.0307(3) 0.0255(4)
O1A 0.0578(11) 0.0935(16) 0.0601(12) 0.0181(10) 0.0175(8) 0.0240(11)
O2A 0.0848(13) 0.0767(15) 0.0551(12) 0.0137(11) 0.0054(9) 0.0151(11)
N1A 0.0499(11) 0.0721(17) 0.0515(13) 0.0102(11) 0.0131(9) 0.0200(11)
N2A 0.0478(10) 0.0576(13) 0.0422(11) 0.0008(9) 0.0068(8) 0.0061(10)
N3A 0.0555(11) 0.0506(13) 0.0446(12) 0.0016(10) 0.0079(9) 0.0083(10)
N4A 0.0516(12) 0.0569(14) 0.0430(12) 0.0031(10) 0.0091(9) 0.0081(10)
C1A 0.0472(12) 0.0531(15) 0.0433(13) -0.0045(11) 0.0056(9) 0.0046(11)
C2A 0.0588(14) 0.0521(15) 0.0471(14) 0.0058(12) 0.0099(11) 0.0087(12)
C3A 0.0561(13) 0.0606(17) 0.0509(15) 0.0065(12) 0.0137(11) 0.0020(13)
C4A 0.0555(13) 0.0576(16) 0.0407(14) -0.0070(12) 0.0083(10) -0.0016(12)
C5A 0.0548(13) 0.0588(17) 0.0455(14) -0.0013(12) 0.0012(10) 0.0088(12)
C6A 0.0457(12) 0.0640(17) 0.0491(15) -0.0002(12) 0.0069(10) 0.0071(13)
C7A 0.0476(12) 0.0491(15) 0.0469(14) -0.0040(10) 0.0087(10) 0.0025(11)
C8A 0.0450(11) 0.0503(15) 0.0435(14) -0.0040(10) 0.0068(9) 0.0008(11)
C9A 0.0544(14) 0.0682(19) 0.0479(15) 0.0111(13) 0.0085(11) 0.0093(13)
C10A 0.0528(14) 0.0556(16) 0.0465(15) -0.0035(12) 0.0119(10) 0.0077(12)
C11A 0.0469(12) 0.0524(15) 0.0459(14) -0.0033(11) 0.0109(10) 0.0038(12)
C12A 0.0585(14) 0.0602(17) 0.0517(16) 0.0089(12) 0.0137(11) 0.0048(13)
C13A 0.0667(16) 0.0651(19) 0.0457(15) 0.0036(13) 0.0111(12) 0.0011(13)
C14A 0.0553(13) 0.0592(17) 0.0475(15) -0.0024(12) 0.0047(10) 0.0120(13)
C15A 0.0618(15) 0.0535(16) 0.0625(17) 0.0078(13) 0.0166(12) 0.0056(14)
C16A 0.0628(15) 0.0578(17) 0.0502(15) 0.0012(13) 0.0168(11) 0.0026(13)
C17A 0.0810(19) 0.098(3) 0.0509(17) -0.0136(18) -0.0027(13) 0.0153(18)
C18A 0.0745(17) 0.075(2) 0.0491(16) -0.0029(15) 0.0174(13) 0.0100(14)
Cl1B 0.0718(4) 0.0765(5) 0.0656(4) 0.0235(4) 0.0301(3) 0.0240(4)
O1B 0.0534(11) 0.0966(17) 0.0523(11) 0.0068(10) 0.0081(8) 0.0212(11)
O2B 0.0651(10) 0.0595(12) 0.0490(10) -0.0014(9) 0.0000(8) 0.0135(9)
N1B 0.0602(13) 0.0623(15) 0.0488(13) 0.0139(11) 0.0186(10) 0.0140(11)
N2B 0.0524(10) 0.0527(13) 0.0403(11) 0.0001(9) 0.0066(8) 0.0068(10)
N3B 0.0573(11) 0.0568(14) 0.0418(11) 0.0023(10) 0.0078(9) 0.0102(10)
N4B 0.0564(13) 0.0655(15) 0.0442(12) 0.0070(11) 0.0102(9) 0.0125(11)
C1B 0.0458(12) 0.0575(16) 0.0412(13) -0.0009(11) 0.0073(9) 0.0064(12)
C2B 0.0558(13) 0.0615(17) 0.0475(15) 0.0057(12) 0.0083(11) 0.0111(13)
C3B 0.0536(13) 0.0712(19) 0.0532(16) 0.0059(13) 0.0142(11) -0.0004(14)
C4B 0.0501(13) 0.075(2) 0.0443(14) -0.0069(13) 0.0098(10) 0.0067(13)
C5B 0.0628(15) 0.0601(18) 0.0531(16) -0.0020(13) 0.0127(12) 0.0158(13)
C6B 0.0614(15) 0.0561(17) 0.0545(16) 0.0039(12) 0.0164(12) 0.0081(13)
C7B 0.0458(12) 0.0499(15) 0.0441(13) 0.0010(10) 0.0073(10) 0.0026(11)
C8B 0.0512(12) 0.0474(14) 0.0419(13) -0.0050(11) 0.0033(10) 0.0006(11)
C9B 0.0599(14) 0.0603(17) 0.0460(15) 0.0044(12) 0.0097(11) 0.0064(13)
C10B 0.0573(15) 0.0569(16) 0.0420(14) -0.0014(12) 0.0120(10) 0.0016(12)
C11B 0.0515(13) 0.0531(15) 0.0405(13) -0.0023(11) 0.0074(10) 0.0058(11)
C12B 0.0476(13) 0.0711(19) 0.0523(15) -0.0068(12) 0.0068(10) 0.0112(14)
C13B 0.0561(14) 0.0641(18) 0.0525(16) -0.0101(13) 0.0103(11) 0.0147(13)
C14B 0.0569(13) 0.0458(14) 0.0439(14) 0.0028(11) 0.0074(10) 0.0045(11)
C15B 0.0459(12) 0.0696(19) 0.0566(16) -0.0009(12) 0.0044(10) 0.0108(14)
C16B 0.0523(13) 0.0661(18) 0.0526(15) -0.0048(12) 0.0118(11) 0.0141(13)
C17B 0.0720(17) 0.082(2) 0.070(2) -0.0016(16) -0.0129(14) 0.0232(18)
C18B 0.0762(19) 0.116(3) 0.0565(18) 0.0018(19) 0.0232(14) 0.0198(19)

loop_
_atom_type_symbol
_atom_type_description
_atom_type_scat_dispersion_real
_atom_type_scat_dispersion_imag
_atom_type_scat_source
C C 0.0181 0.0091 'International Tables Vol C Tables 4.2.6.8 and 6.1.1.4'
H H 0.0000 0.0000 'International Tables Vol C Tables 4.2.6.8 and 6.1.1.4'
N N 0.0311 0.0180 'International Tables Vol C Tables 4.2.6.8 and 6.1.1.4'
O O 0.0492 0.0322 'International Tables Vol C Tables 4.2.6.8 and 6.1.1.4'
Cl Cl 0.3639 0.7018 'International Tables Vol C Tables 4.2.6.8 and 6.1.1.4'

loop_
_geom_angle_atom_site_label_1
_geom_angle_atom_site_label_2
_geom_angle_atom_site_label_3
_geom_angle
C14A O2A C17A 117.0(2)
N2A N1A C1A 121.4(2)
N2A N1A H1N2 121.4(18)
C1A N1A H1N2 116.4(18)
C7A N2A N1A 118.9(2)
C8A N3A N4A 117.8(2)
N3A N4A C10A 117.0(2)
N3A N4A H1N1 125(2)
C10A N4A H1N1 115.1(19)
C2A C1A C6A 119.9(2)
C2A C1A N1A 122.5(2)
C6A C1A N1A 117.6(2)
C1A C2A C3A 119.0(2)
C1A C2A H2AA 120.5
C3A C2A H2AA 120.5
C4A C3A C2A 121.9(2)
C4A C3A H3AA 119.0
C2A C3A H3AA 119.0
C5A C4A C3A 117.4(2)
C5A C4A C18A 120.4(2)
C3A C4A C18A 122.1(2)
C6A C5A C4A 121.0(2)
C6A C5A H5AA 119.5
C4A C5A H5AA 119.5
C1A C6A C5A 120.6(2)
C1A C6A H6AA 119.7
C5A C6A H6AA 119.7
N2A C7A C8A 122.0(2)
N2A C7A Cl1A 120.9(2)
C8A C7A Cl1A 117.15(16)
N3A C8A C7A 114.6(2)
N3A C8A C9A 126.6(2)
C7A C8A C9A 118.8(2)
C8A C9A H9AA 109.5
C8A C9A H9AB 109.5
H9AA C9A H9AB 109.5
C8A C9A H9AC 109.5
H9AA C9A H9AC 109.5
H9AB C9A H9AC 109.5
O1A C10A N4A 122.4(2)
O1A C10A C11A 122.4(2)
N4A C10A C11A 115.2(2)
C16A C11A C12A 118.5(2)
C16A C11A C10A 123.8(2)
C12A C11A C10A 117.7(2)
C13A C12A C11A 120.7(3)
C13A C12A H12A 119.6
C11A C12A H12A 119.6
C14A C13A C12A 120.3(2)
C14A C13A H13B 119.8
C12A C13A H13B 119.8
O2A C14A C13A 125.0(3)
O2A C14A C15A 115.9(3)
C13A C14A C15A 119.2(2)
C16A C15A C14A 120.3(3)
C16A C15A H15B 119.8
C14A C15A H15B 119.8
C15A C16A C11A 120.8(2)
C15A C16A H16B 119.6
C11A C16A H16B 119.6
O2A C17A H17D 109.5
O2A C17A H17E 109.5
H17D C17A H17E 109.5
O2A C17A H17F 109.5
H17D C17A H17F 109.5
H17E C17A H17F 109.5
C4A C18A H18A 109.5
C4A C18A H18B 109.5
H18A C18A H18B 109.5
C4A C18A H18C 109.5
H18A C18A H18C 109.5
H18B C18A H18C 109.5
C14B O2B C17B 117.8(2)
N2B N1B C1B 120.3(2)
N2B N1B H1N3 118.0(19)
C1B N1B H1N3 121.5(19)
C7B N2B N1B 119.4(2)
C8B N3B N4B 115.9(2)
C10B N4B N3B 118.6(2)
C10B N4B H1N4 119.8(18)
N3B N4B H1N4 121.0(19)
C2B C1B C6B 119.9(2)
C2B C1B N1B 122.1(2)
C6B C1B N1B 118.0(2)
C1B C2B C3B 119.2(2)
C1B C2B H2BA 120.4
C3B C2B H2BA 120.4
C4B C3B C2B 122.0(3)
C4B C3B H3BA 119.0
C2B C3B H3BA 119.0
C5B C4B C3B 117.3(2)
C5B C4B C18B 120.6(3)
C3B C4B C18B 122.0(3)
C4B C5B C6B 121.5(3)
C4B C5B H5BA 119.3
C6B C5B H5BA 119.3
C1B C6B C5B 120.0(3)
C1B C6B H6BA 120.0
C5B C6B H6BA 120.0
N2B C7B C8B 121.2(2)
N2B C7B Cl1B 121.56(19)
C8B C7B Cl1B 117.15(17)
N3B C8B C7B 115.5(2)
N3B C8B C9B 125.9(2)
C7B C8B C9B 118.6(2)
C8B C9B H9BA 109.5
C8B C9B H9BB 109.5
H9BA C9B H9BB 109.5
C8B C9B H9BC 109.5
H9BA C9B H9BC 109.5
H9BB C9B H9BC 109.5
O1B C10B N4B 122.9(2)
O1B C10B C11B 122.3(2)
N4B C10B C11B 114.9(2)
C16B C11B C12B 118.2(2)
C16B C11B C10B 124.5(2)
C12B C11B C10B 117.3(2)
C13B C12B C11B 121.5(2)
C13B C12B H12B 119.3
C11B C12B H12B 119.3
C12B C13B C14B 119.9(2)
C12B C13B H13A 120.1
C14B C13B H13A 120.1
O2B C14B C15B 124.3(2)
O2B C14B C13B 116.0(2)
C15B C14B C13B 119.7(2)
C14B C15B C16B 119.8(2)
C14B C15B H15A 120.1
C16B C15B H15A 120.1
C11B C16B C15B 121.0(2)
C11B C16B H16A 119.5
C15B C16B H16A 119.5
O2B C17B H17A 109.5
O2B C17B H17B 109.5
H17A C17B H17B 109.5
O2B C17B H17C 109.5
H17A C17B H17C 109.5
H17B C17B H17C 109.5
C4B C18B H18D 109.5
C4B C18B H18E 109.5
H18D C18B H18E 109.5
C4B C18B H18F 109.5
H18D C18B H18F 109.5
H18E C18B H18F 109.5

loop_
_geom_bond_atom_site_label_1
_geom_bond_atom_site_label_2
_geom_bond_distance
Cl1A C7A 1.745(2)
O1A C10A 1.216(3)
O2A C14A 1.360(3)
O2A C17A 1.426(3)
N1A N2A 1.338(3)
N1A C1A 1.405(3)
N1A H1N2 0.83(3)
N2A C7A 1.279(3)
N3A C8A 1.285(3)
N3A N4A 1.373(3)
N4A C10A 1.378(3)
N4A H1N1 0.86(3)
C1A C2A 1.379(3)
C1A C6A 1.379(3)
C2A C3A 1.392(3)
C2A H2AA 0.9300
C3A C4A 1.391(4)
C3A H3AA 0.9300
C4A C5A 1.391(4)
C4A C18A 1.510(3)
C5A C6A 1.381(3)
C5A H5AA 0.9300
C6A H6AA 0.9300
C7A C8A 1.466(3)
C8A C9A 1.496(3)
C9A H9AA 0.9600
C9A H9AB 0.9600
C9A H9AC 0.9600
C10A C11A 1.487(3)
C11A C16A 1.381(4)
C11A C12A 1.391(3)
C12A C13A 1.381(3)
C12A H12A 0.9300
C13A C14A 1.377(4)
C13A H13B 0.9300
C14A C15A 1.390(4)
C15A C16A 1.378(4)
C15A H15B 0.9300
C16A H16B 0.9300
C17A H17D 0.9600
C17A H17E 0.9600
C17A H17F 0.9600
C18A H18A 0.9600
C18A H18B 0.9600
C18A H18C 0.9600
Cl1B C7B 1.740(2)
O1B C10B 1.216(3)
O2B C14B 1.368(3)
O2B C17B 1.418(3)
N1B N2B 1.336(3)
N1B C1B 1.412(3)
N1B H1N3 0.83(3)
N2B C7B 1.285(3)
N3B C8B 1.283(3)
N3B N4B 1.379(3)
N4B C10B 1.365(3)
N4B H1N4 0.84(3)
C1B C2B 1.379(3)
C1B C6B 1.379(4)
C2B C3B 1.390(3)
C2B H2BA 0.9300
C3B C4B 1.386(4)
C3B H3BA 0.9300
C4B C5B 1.383(4)
C4B C18B 1.513(3)
C5B C6B 1.386(3)
C5B H5BA 0.9300
C6B H6BA 0.9300
C7B C8B 1.463(3)
C8B C9B 1.502(3)
C9B H9BA 0.9600
C9B H9BB 0.9600
C9B H9BC 0.9600
C10B C11B 1.493(3)
C11B C16B 1.378(3)
C11B C12B 1.386(3)
C12B C13B 1.370(3)
C12B H12B 0.9300
C13B C14B 1.382(3)
C13B H13A 0.9300
C14B C15B 1.378(3)
C15B C16B 1.390(3)
C15B H15A 0.9300
C16B H16A 0.9300
C17B H17A 0.9600
C17B H17B 0.9600
C17B H17C 0.9600
C18B H18D 0.9600
C18B H18E 0.9600
C18B H18F 0.9600

loop_
_geom_hbond_atom_site_label_D
_geom_hbond_atom_site_label_H
_geom_hbond_atom_site_label_A
_geom_hbond_site_symmetry_A
_geom_hbond_distance_DH
_geom_hbond_distance_HA
_geom_hbond_distance_DA
_geom_hbond_angle_DHA
_geom_hbond_publ_flag
N4A H1N1 O1B 1_655 0.86(3) 2.47(3) 3.309(3) 166(3) yes
N1B H1N3 O2B 2_555 0.84(3) 2.44(3) 3.219(3) 155(3) yes
C9A H9AB O1B 1_655 0.96 2.59 3.289(3) 130 yes
C16B H16A O1A . 0.93 2.49 3.412(3) 170 yes

loop_
_geom_torsion_atom_site_label_1
_geom_torsion_atom_site_label_2
_geom_torsion_atom_site_label_3
_geom_torsion_atom_site_label_4
_geom_torsion
C1A N1A N2A C7A 171.1(2)
C8A N3A N4A C10A -175.0(2)
N2A N1A C1A C2A 5.0(4)
N2A N1A C1A C6A -174.0(2)
C6A C1A C2A C3A 2.3(4)
N1A C1A C2A C3A -176.7(3)
C1A C2A C3A C4A 0.9(4)
C2A C3A C4A C5A -3.1(4)
C2A C3A C4A C18A 176.2(3)
C3A C4A C5A C6A 2.3(4)
C18A C4A C5A C6A -177.0(3)
C2A C1A C6A C5A -3.1(4)
N1A C1A C6A C5A 175.9(3)
C4A C5A C6A C1A 0.8(4)
N1A N2A C7A C8A 179.1(2)
N1A N2A C7A Cl1A -2.0(3)
N4A N3A C8A C7A -176.6(2)
N4A N3A C8A C9A 3.0(4)
N2A C7A C8A N3A 178.0(2)
Cl1A C7A C8A N3A -0.9(3)
N2A C7A C8A C9A -1.7(4)
Cl1A C7A C8A C9A 179.34(19)
N3A N4A C10A O1A 6.4(4)
N3A N4A C10A C11A -174.4(2)
O1A C10A C11A C16A 138.9(3)
N4A C10A C11A C16A -40.3(4)
O1A C10A C11A C12A -39.5(4)
N4A C10A C11A C12A 141.4(2)
C16A C11A C12A C13A 2.1(4)
C10A C11A C12A C13A -179.5(2)
C11A C12A C13A C14A -1.5(4)
C17A O2A C14A C13A -10.8(4)
C17A O2A C14A C15A 169.2(2)
C12A C13A C14A O2A 179.4(3)
C12A C13A C14A C15A -0.7(4)
O2A C14A C15A C16A -177.8(2)
C13A C14A C15A C16A 2.2(4)
C14A C15A C16A C11A -1.6(4)
C12A C11A C16A C15A -0.6(4)
C10A C11A C16A C15A -178.9(2)
C1B N1B N2B C7B -177.4(2)
C8B N3B N4B C10B -166.8(2)
N2B N1B C1B C2B 8.8(4)
N2B N1B C1B C6B -173.2(2)
C6B C1B C2B C3B -0.2(4)
N1B C1B C2B C3B 177.8(3)
C1B C2B C3B C4B 0.3(4)
C2B C3B C4B C5B -0.5(4)
C2B C3B C4B C18B -179.3(3)
C3B C4B C5B C6B 0.7(4)
C18B C4B C5B C6B 179.5(3)
C2B C1B C6B C5B 0.4(4)
N1B C1B C6B C5B -177.7(3)
C4B C5B C6B C1B -0.6(4)
N1B N2B C7B C8B -176.6(2)
N1B N2B C7B Cl1B 0.9(3)
N4B N3B C8B C7B -174.9(2)
N4B N3B C8B C9B 3.5(4)
N2B C7B C8B N3B -179.5(2)
Cl1B C7B C8B N3B 2.9(3)
N2B C7B C8B C9B 2.0(4)
Cl1B C7B C8B C9B -175.62(19)
N3B N4B C10B O1B 10.0(4)
N3B N4B C10B C11B -170.6(2)
O1B C10B C11B C16B -155.4(3)
N4B C10B C11B C16B 25.3(4)
O1B C10B C11B C12B 20.7(4)
N4B C10B C11B C12B -158.7(2)
C16B C11B C12B C13B 0.6(4)
C10B C11B C12B C13B -175.7(3)
C11B C12B C13B C14B 0.8(4)
C17B O2B C14B C15B -1.1(4)
C17B O2B C14B C13B 179.7(3)
C12B C13B C14B O2B 177.3(3)
C12B C13B C14B C15B -2.0(4)
O2B C14B C15B C16B -177.5(3)
C13B C14B C15B C16B 1.7(4)
C12B C11B C16B C15B -0.9(4)
C10B C11B C16B C15B 175.1(3)
C14B C15B C16B C11B -0.3(5)

loop_
_cod_related_entry_id
_cod_related_entry_database
_cod_related_entry_code
1 ChemSpider 30657597
